data_7718386
loop_
_publ_author_name
'Gilbert, Ugo'
'Mu, Xiao'
'Lam, Yan Yu Sarah'
'De Leener, Ga&#xeb;l'
'Schoenauen, Martin'
'Bottin, Ma&#xeb;lle'
'Robeyns, Koen'
'Luhmer, Michel'
'Robiette, Rapha&#xeb;l'
'Singleton, Michael L.'

_publ_section_title
;
 Influence of imidazole functionalization on the properties of small
 molecule models of the LPMO active site.
;
_journal_issue 15
_journal_name_full 'Dalton transactions (Cambridge, England : 2003)'
_journal_page_first 6174
_journal_page_last 6187
_journal_paper_doi 10.1039/d4dt03424d
_journal_volume 54
_journal_year 2025
_chemical_formula_moiety 'C11 H14 Cl Cu N4, O4 Cl'
_chemical_formula_sum 'C11 H14 Cl2 Cu N4 O4'
_chemical_formula_weight 400.70
_space_group_crystal_system monoclinic
_space_group_IT_number 14
_space_group_name_Hall '-P 2yn'
_space_group_name_H-M_alt 'P 1 21/n 1'
_atom_sites_solution_hydrogens geom
_atom_sites_solution_primary dual
_audit_creation_method SHELXL-2019/3
_audit_update_record
;
2024-07-10 deposited with the CCDC.	2025-03-10 downloaded from the CCDC.
;
_cell_angle_alpha 90
_cell_angle_beta 108.525(7)
_cell_angle_gamma 90
_cell_formula_units_Z 4
_cell_length_a 12.8007(9)
_cell_length_b 8.0922(4)
_cell_length_c 15.2526(10)
_cell_measurement_reflns_used 6425
_cell_measurement_temperature 297(2)
_cell_measurement_theta_max 26.2990
_cell_measurement_theta_min 3.0050
_cell_volume 1498.09(17)
_computing_cell_refinement
;
CrysAlisPro, Agilent Technologies,
Version 1.171.37.35 (release 13-08-2014 CrysAlis171 .NET)
(compiled Aug 13 2014,18:06:01)
;
_computing_data_collection MAR
_computing_data_reduction
;
CrysAlisPro, Agilent Technologies,
Version 1.171.37.35 (release 13-08-2014 CrysAlis171 .NET)
(compiled Aug 13 2014,18:06:01)
;
_computing_molecular_graphics 'MERCURY (Macrae et al., 2008)'
_computing_publication_material
;
'MERCURY (Macrae et al., 2008), Platon (Spek, 2009)'
;
_computing_structure_refinement 'SHELXL-2018/3 (Sheldrick, 2018)'
_computing_structure_solution 'SHELXT (Sheldrick, 2015)'
_diffrn_ambient_temperature 297(2)
_diffrn_measured_fraction_theta_full 0.995
_diffrn_measured_fraction_theta_max 0.993
_diffrn_measurement_device_type 'MAR345 image plate'
_diffrn_measurement_method
;
'90 images, \D\F 2.5\% '
;
_diffrn_radiation_type MoK\a
_diffrn_radiation_wavelength 0.71073
_diffrn_reflns_av_R_equivalents 0.0271
_diffrn_reflns_av_unetI/netI 0.0191
_diffrn_reflns_Laue_measured_fraction_full 0.995
_diffrn_reflns_Laue_measured_fraction_max 0.993
_diffrn_reflns_limit_h_max 15
_diffrn_reflns_limit_h_min -15
_diffrn_reflns_limit_k_max 10
_diffrn_reflns_limit_k_min -9
_diffrn_reflns_limit_l_max 18
_diffrn_reflns_limit_l_min -19
_diffrn_reflns_number 12848
_diffrn_reflns_point_group_measured_fraction_full 0.995
_diffrn_reflns_point_group_measured_fraction_max 0.993
_diffrn_reflns_theta_full 25.242
_diffrn_reflns_theta_max 26.323
_diffrn_reflns_theta_min 3.104
_diffrn_source 'Incoatec microfocus source'
_exptl_absorpt_coefficient_mu 1.837
_exptl_absorpt_correction_T_max 1.00000
_exptl_absorpt_correction_T_min 0.45546
_exptl_absorpt_correction_type multi-scan
_exptl_absorpt_process_details
;
CrysAlisPro, Agilent Technologies,
Version 1.171.37.35 (release 13-08-2014 CrysAlis171 .NET)
(compiled Aug 13 2014,18:06:01)
Empirical absorption correction using spherical harmonics,
 implemented in SCALE3 ABSPACK scaling algorithm.
;
_exptl_crystal_colour blue
_exptl_crystal_density_diffrn 1.777
_exptl_crystal_description plate
_exptl_crystal_F_000 812
_exptl_crystal_recrystallization_method 'diffusion of diethyl ether in a methanol solution of the compound'
_exptl_crystal_size_max 0.40
_exptl_crystal_size_mid 0.15
_exptl_crystal_size_min 0.04
_refine_diff_density_max 0.393
_refine_diff_density_min -0.255
_refine_diff_density_rms 0.055
_refine_ls_extinction_method none
_refine_ls_goodness_of_fit_ref 1.069
_refine_ls_hydrogen_treatment constr
_refine_ls_matrix_type full
_refine_ls_number_parameters 372
_refine_ls_number_reflns 3021
_refine_ls_number_restraints 363
_refine_ls_restrained_S_all 1.049
_refine_ls_R_factor_all 0.0340
_refine_ls_R_factor_gt 0.0303
_refine_ls_shift/su_max 0.000
_refine_ls_shift/su_mean 0.000
_refine_ls_structure_factor_coef Fsqd
_refine_ls_weighting_details 'w=1/[\s^2^(Fo^2^)+(0.0357P)^2^+1.0850P] where P=(Fo^2^+2Fc^2^)/3'
_refine_ls_weighting_scheme calc
_refine_ls_wR_factor_gt 0.0747
_refine_ls_wR_factor_ref 0.0767
_reflns_Friedel_coverage 0.000
_reflns_number_gt 2760
_reflns_number_total 3021
_reflns_threshold_expression 'I > 2\s(I)'
_cod_data_source_file d4dt03424d2.cif
_cod_data_source_block ms_ugd_02-101
_cod_depositor_comments 'Adding full bibliography for 7718380--7718387.cif.'
_cod_original_cell_volume 1498.09(18)
_cod_original_sg_symbol_H-M 'P 21/n'
_cod_database_code 7718386
_shelx_shelxl_version_number 2019/3
_shelx_space_group_comment
;
The symmetry employed for this shelxl refinement is uniquely defined
by the following loop, which should always be used as a source of
symmetry information in preference to the above space-group names.
They are only intended as comments.
;

loop_
_space_group_symop_operation_xyz
'x, y, z'
'-x+1/2, y+1/2, -z+1/2'
'-x, -y, -z'
'x-1/2, -y-1/2, z-1/2'

loop_
_atom_site_label
_atom_site_type_symbol
_atom_site_fract_x
_atom_site_fract_y
_atom_site_fract_z
_atom_site_U_iso_or_equiv
_atom_site_adp_type
_atom_site_occupancy
_atom_site_site_symmetry_order
_atom_site_calc_flag
_atom_site_refinement_flags_posn
_atom_site_refinement_flags_adp
_atom_site_refinement_flags_occupancy
_atom_site_disorder_assembly
_atom_site_disorder_group
Cu1 Cu 0.39051(2) 0.69222(4) 0.25447(2) 0.03887(11) Uani 1 1 d . U . . .
Cl2 Cl 0.23768(6) 0.56892(11) 0.26603(5) 0.0705(2) Uani 1 1 d . . . . .
N11 N 0.4526(7) 0.7320(11) 0.3852(3) 0.0419(15) Uani 0.822(11) 1 d D U P A 1
C12 C 0.4344(7) 0.6838(12) 0.4615(3) 0.0471(15) Uani 0.822(11) 1 d D U P A 1
H12 H 0.375556 0.618748 0.464102 0.057 Uiso 0.822(11) 1 calc R U P A 1
N13 N 0.5134(6) 0.7427(10) 0.5344(3) 0.0509(13) Uani 0.822(11) 1 d D U P A 1
H13 H 0.517704 0.727588 0.591256 0.061 Uiso 0.822(11) 1 calc R U P A 1
C14 C 0.5863(5) 0.8306(8) 0.5046(3) 0.0493(14) Uani 0.822(11) 1 d D U P A 1
H14 H 0.648886 0.885501 0.541050 0.059 Uiso 0.822(11) 1 calc R U P A 1
C15 C 0.5494(6) 0.8220(8) 0.4112(3) 0.0383(13) Uani 0.822(11) 1 d D U P A 1
C16 C 0.5873(3) 0.8864(6) 0.3345(2) 0.0389(9) Uani 0.822(11) 1 d D U P A 1
H16A H 0.616203 0.997531 0.348391 0.047 Uiso 0.822(11) 1 calc R U P A 1
H16B H 0.644800 0.816213 0.326053 0.047 Uiso 0.822(11) 1 calc R U P A 1
N17 N 0.4896(2) 0.8861(5) 0.2498(2) 0.0330(8) Uani 0.822(11) 1 d D U P A 1
H17 H 0.447537 0.984535 0.255384 0.040 Uiso 0.822(11) 1 calc R U P A 1
C18 C 0.5181(5) 0.9119(8) 0.1642(3) 0.0414(13) Uani 0.822(11) 1 d D U P A 1
H18A H 0.572996 0.831772 0.160765 0.050 Uiso 0.822(11) 1 calc R U P A 1
H18B H 0.548534 1.021647 0.164280 0.050 Uiso 0.822(11) 1 calc R U P A 1
C19 C 0.4142(5) 0.8922(6) 0.0810(3) 0.0433(12) Uani 0.822(11) 1 d D U P A 1
H19A H 0.353659 0.948565 0.093639 0.052 Uiso 0.822(11) 1 calc R U P A 1
H19B H 0.425867 0.944926 0.027735 0.052 Uiso 0.822(11) 1 calc R U P A 1
C20 C 0.3830(6) 0.7155(7) 0.0580(3) 0.0356(11) Uani 0.822(11) 1 d D U P A 1
N21 N 0.3738(5) 0.6166(6) 0.1266(3) 0.0331(10) Uani 0.822(11) 1 d D U P A 1
C22 C 0.3518(6) 0.4558(7) 0.1083(4) 0.0437(13) Uani 0.822(11) 1 d D U P A 1
H22 H 0.344287 0.387783 0.155102 0.052 Uiso 0.822(11) 1 calc R U P A 1
C23 C 0.3400(6) 0.3877(7) 0.0230(4) 0.0505(15) Uani 0.822(11) 1 d D U P A 1
H23 H 0.326314 0.275321 0.012806 0.061 Uiso 0.822(11) 1 calc R U P A 1
C24 C 0.3487(6) 0.4872(8) -0.0463(3) 0.0509(14) Uani 0.822(11) 1 d D U P A 1
H24 H 0.339490 0.443972 -0.104731 0.061 Uiso 0.822(11) 1 calc R U P A 1
C25 C 0.3711(7) 0.6515(8) -0.0291(3) 0.0445(11) Uani 0.822(11) 1 d D U P A 1
H25 H 0.378304 0.720180 -0.075676 0.053 Uiso 0.822(11) 1 calc R U P A 1
N11B N 0.469(3) 0.733(4) 0.3883(10) 0.031(5) Uani 0.178(11) 1 d D U P A 2
C12B C 0.455(2) 0.694(4) 0.4683(12) 0.030(5) Uani 0.178(11) 1 d D U P A 2
H12B H 0.400163 0.626663 0.476108 0.036 Uiso 0.178(11) 1 calc R U P A 2
N13B N 0.534(2) 0.768(4) 0.5360(11) 0.033(4) Uani 0.178(11) 1 d D U P A 2
H13B H 0.546337 0.752336 0.594181 0.040 Uiso 0.178(11) 1 calc R U P A 2
C14B C 0.5916(19) 0.872(3) 0.4989(10) 0.028(4) Uani 0.178(11) 1 d D U P A 2
H14B H 0.649953 0.940442 0.530571 0.033 Uiso 0.178(11) 1 calc R U P A 2
C15B C 0.547(2) 0.857(4) 0.4061(9) 0.029(5) Uani 0.178(11) 1 d D U P A 2
C16B C 0.5662(18) 0.937(2) 0.3249(10) 0.040(4) Uani 0.178(11) 1 d D U P A 2
H16C H 0.536284 1.048114 0.317013 0.048 Uiso 0.178(11) 1 calc R U P A 2
H16D H 0.644629 0.943571 0.334194 0.048 Uiso 0.178(11) 1 calc R U P A 2
N17B N 0.5115(15) 0.836(2) 0.2425(8) 0.036(4) Uani 0.178(11) 1 d D U P A 2
H17B H 0.568718 0.755177 0.243725 0.044 Uiso 0.178(11) 1 calc R U P A 2
C18B C 0.498(2) 0.922(3) 0.1541(10) 0.035(5) Uani 0.178(11) 1 d D U P A 2
H18C H 0.560330 0.898546 0.133339 0.043 Uiso 0.178(11) 1 calc R U P A 2
H18D H 0.495484 1.040788 0.163354 0.043 Uiso 0.178(11) 1 calc R U P A 2
C19B C 0.3921(18) 0.8677(19) 0.0805(12) 0.031(4) Uani 0.178(11) 1 d D U P A 2
H19C H 0.329588 0.907460 0.097391 0.037 Uiso 0.178(11) 1 calc R U P A 2
H19D H 0.388830 0.918683 0.022148 0.037 Uiso 0.178(11) 1 calc R U P A 2
C20B C 0.382(3) 0.685(2) 0.0676(13) 0.025(4) Uani 0.178(11) 1 d D U P A 2
N21B N 0.356(2) 0.596(2) 0.1325(11) 0.023(4) Uani 0.178(11) 1 d D U P A 2
C22B C 0.341(3) 0.433(2) 0.1218(13) 0.022(4) Uani 0.178(11) 1 d D U P A 2
H22B H 0.337365 0.369656 0.171601 0.026 Uiso 0.178(11) 1 calc R U P A 2
C23B C 0.330(3) 0.357(2) 0.0385(14) 0.026(4) Uani 0.178(11) 1 d D U P A 2
H23B H 0.313105 0.245280 0.030476 0.031 Uiso 0.178(11) 1 calc R U P A 2
C24B C 0.343(3) 0.449(2) -0.0316(14) 0.029(4) Uani 0.178(11) 1 d D U P A 2
H24B H 0.335641 0.399599 -0.088416 0.034 Uiso 0.178(11) 1 calc R U P A 2
C25B C 0.368(3) 0.613(2) -0.0186(13) 0.030(4) Uani 0.178(11) 1 d D U P A 2
H25B H 0.376232 0.676374 -0.066951 0.036 Uiso 0.178(11) 1 calc R U P A 2
Cl31 Cl 0.36376(5) 0.60120(8) 0.69467(4) 0.04982(17) Uani 1 1 d . U . . .
O32 O 0.4039(7) 0.4675(9) 0.7503(5) 0.071(2) Uani 0.57(2) 1 d D U P B 1
O33 O 0.2983(7) 0.7049(13) 0.7341(7) 0.094(3) Uani 0.57(2) 1 d D U P B 1
O34 O 0.4637(6) 0.7060(12) 0.7012(5) 0.0729(19) Uani 0.57(2) 1 d D U P B 1
O35 O 0.3129(9) 0.5711(19) 0.6044(5) 0.102(3) Uani 0.57(2) 1 d D U P B 1
O32B O 0.3528(18) 0.4552(13) 0.7481(9) 0.100(4) Uani 0.43(2) 1 d D U P B 2
O33B O 0.3238(15) 0.7295(15) 0.7273(12) 0.127(5) Uani 0.43(2) 1 d D U P B 2
O34B O 0.4704(6) 0.605(3) 0.6946(7) 0.096(5) Uani 0.43(2) 1 d D U P B 2
O35B O 0.2917(15) 0.554(2) 0.6008(9) 0.110(5) Uani 0.43(2) 1 d D U P B 2

loop_
_atom_site_aniso_label
_atom_site_aniso_U_11
_atom_site_aniso_U_22
_atom_site_aniso_U_33
_atom_site_aniso_U_23
_atom_site_aniso_U_13
_atom_site_aniso_U_12
Cu1 0.03621(17) 0.05080(19) 0.02948(15) -0.00098(12) 0.01025(11) -0.01495(12)
Cl2 0.0592(4) 0.0926(6) 0.0705(5) -0.0201(4) 0.0358(4) -0.0419(4)
N11 0.034(3) 0.057(2) 0.0338(17) -0.0001(15) 0.0094(13) -0.010(2)
C12 0.046(3) 0.059(3) 0.0358(19) 0.0008(17) 0.0123(17) -0.007(2)
N13 0.056(3) 0.064(3) 0.0327(18) -0.0006(16) 0.0148(17) 0.001(2)
C14 0.047(2) 0.053(3) 0.0406(19) -0.0065(18) 0.0027(17) -0.004(2)
C15 0.037(2) 0.037(3) 0.0399(18) -0.0034(15) 0.0105(15) -0.001(2)
C16 0.0299(17) 0.040(2) 0.0439(17) -0.0037(14) 0.0075(12) -0.0060(15)
N17 0.0303(14) 0.0336(17) 0.0362(13) 0.0002(11) 0.0122(10) 0.0000(11)
C18 0.039(3) 0.045(2) 0.0431(19) 0.0040(17) 0.0185(16) -0.0084(19)
C19 0.048(3) 0.047(2) 0.0385(19) 0.0115(15) 0.0190(16) -0.0055(17)
C20 0.0292(18) 0.048(3) 0.0296(16) 0.0103(16) 0.0090(13) 0.004(2)
N21 0.026(2) 0.0427(18) 0.0302(16) 0.0027(13) 0.0088(12) -0.0077(13)
C22 0.039(3) 0.048(3) 0.041(2) 0.0076(18) 0.0090(17) -0.0049(18)
C23 0.045(3) 0.047(3) 0.055(3) -0.008(2) 0.010(2) -0.003(2)
C24 0.044(2) 0.072(4) 0.036(2) -0.007(2) 0.0122(18) 0.003(3)
C25 0.040(2) 0.063(3) 0.0323(18) 0.0048(19) 0.0132(16) 0.001(3)
N11B 0.031(6) 0.037(6) 0.027(6) 0.002(4) 0.011(4) 0.000(4)
C12B 0.026(6) 0.034(7) 0.032(6) 0.001(4) 0.013(4) -0.005(4)
N13B 0.034(6) 0.033(6) 0.027(5) 0.000(4) 0.002(4) -0.002(4)
C14B 0.029(5) 0.027(6) 0.032(5) 0.000(4) 0.015(4) -0.003(4)
C15B 0.028(6) 0.024(7) 0.030(5) -0.001(4) 0.002(4) -0.003(4)
C16B 0.044(6) 0.038(6) 0.039(5) 0.004(4) 0.014(4) -0.005(4)
N17B 0.037(5) 0.038(6) 0.034(4) -0.004(4) 0.011(4) -0.004(4)
C18B 0.036(7) 0.036(6) 0.037(6) 0.002(4) 0.014(4) -0.001(4)
C19B 0.033(6) 0.034(5) 0.027(5) 0.008(4) 0.010(4) -0.008(4)
C20B 0.026(6) 0.018(5) 0.030(6) 0.002(4) 0.007(4) -0.001(4)
N21B 0.019(6) 0.026(5) 0.026(5) 0.007(3) 0.010(4) -0.009(4)
C22B 0.025(6) 0.019(5) 0.022(5) 0.002(4) 0.008(4) -0.008(4)
C23B 0.027(6) 0.021(5) 0.028(5) 0.004(4) 0.007(4) -0.003(4)
C24B 0.031(6) 0.025(5) 0.029(6) -0.001(4) 0.010(4) -0.002(4)
C25B 0.033(6) 0.032(6) 0.027(5) 0.012(4) 0.012(4) -0.003(4)
Cl31 0.0547(4) 0.0529(4) 0.0445(3) 0.0154(3) 0.0195(3) 0.0149(3)
O32 0.074(4) 0.058(3) 0.069(3) 0.028(2) 0.009(3) 0.009(3)
O33 0.079(4) 0.122(6) 0.098(4) 0.013(4) 0.053(3) 0.043(4)
O34 0.082(3) 0.071(4) 0.078(3) 0.009(3) 0.043(3) -0.011(3)
O35 0.091(5) 0.163(8) 0.044(3) 0.011(4) 0.011(3) -0.027(5)
O32B 0.149(10) 0.072(4) 0.101(6) 0.036(4) 0.070(7) -0.003(6)
O33B 0.167(10) 0.056(4) 0.199(11) -0.023(5) 0.116(8) 0.004(5)
O34B 0.051(3) 0.163(13) 0.075(4) 0.051(6) 0.019(3) 0.017(5)
O35B 0.105(8) 0.120(9) 0.070(5) 0.006(5) -0.022(5) -0.001(7)

loop_
_atom_type_symbol
_atom_type_description
_atom_type_scat_dispersion_real
_atom_type_scat_dispersion_imag
_atom_type_scat_source
C C 0.0033 0.0016 'International Tables Vol C Tables 4.2.6.8 and 6.1.1.4'
H H 0.0000 0.0000 'International Tables Vol C Tables 4.2.6.8 and 6.1.1.4'
N N 0.0061 0.0033 'International Tables Vol C Tables 4.2.6.8 and 6.1.1.4'
O O 0.0106 0.0060 'International Tables Vol C Tables 4.2.6.8 and 6.1.1.4'
Cl Cl 0.1484 0.1585 'International Tables Vol C Tables 4.2.6.8 and 6.1.1.4'
Cu Cu 0.3201 1.2651 'International Tables Vol C Tables 4.2.6.8 and 6.1.1.4'

loop_
_geom_angle_atom_site_label_1
_geom_angle_atom_site_label_2
_geom_angle_atom_site_label_3
_geom_angle
_geom_angle_site_symmetry_1
_geom_angle_site_symmetry_3
_geom_angle_publ_flag
N11 Cu1 N21 161.3(3) . . ?
N21B Cu1 N17B 95.4(6) . . ?
N21B Cu1 N11B 159.8(15) . . ?
N17B Cu1 N11B 81.2(5) . . ?
N11 Cu1 N17 81.37(15) . . ?
N21 Cu1 N17 94.43(14) . . ?
N11 Cu1 Cl2 94.37(15) . . ?
N21B Cu1 Cl2 87.6(6) . . ?
N21 Cu1 Cl2 96.60(16) . . ?
N17B Cu1 Cl2 170.4(6) . . ?
N11B Cu1 Cl2 99.1(6) . . ?
N17 Cu1 Cl2 155.74(13) . . ?
C12 N11 C15 107.2(3) . . ?
C12 N11 Cu1 137.4(3) . . ?
C15 N11 Cu1 115.0(3) . . ?
N11 C12 N13 109.4(4) . . ?
N11 C12 H12 125.3 . . ?
N13 C12 H12 125.3 . . ?
C12 N13 C14 109.1(3) . . ?
C12 N13 H13 125.4 . . ?
C14 N13 H13 125.4 . . ?
C15 C14 N13 106.1(3) . . ?
C15 C14 H14 126.9 . . ?
N13 C14 H14 126.9 . . ?
C14 C15 N11 108.1(3) . . ?
C14 C15 C16 135.6(4) . . ?
N11 C15 C16 116.3(3) . . ?
N17 C16 C15 106.7(3) . . ?
N17 C16 H16A 110.4 . . ?
C15 C16 H16A 110.4 . . ?
N17 C16 H16B 110.4 . . ?
C15 C16 H16B 110.4 . . ?
H16A C16 H16B 108.6 . . ?
C18 N17 C16 113.1(3) . . ?
C18 N17 Cu1 118.1(3) . . ?
C16 N17 Cu1 109.5(3) . . ?
C18 N17 H17 105.0 . . ?
C16 N17 H17 105.0 . . ?
Cu1 N17 H17 105.0 . . ?
N17 C18 C19 109.0(4) . . ?
N17 C18 H18A 109.9 . . ?
C19 C18 H18A 109.9 . . ?
N17 C18 H18B 109.9 . . ?
C19 C18 H18B 109.9 . . ?
H18A C18 H18B 108.3 . . ?
C20 C19 C18 113.1(3) . . ?
C20 C19 H19A 109.0 . . ?
C18 C19 H19A 109.0 . . ?
C20 C19 H19B 109.0 . . ?
C18 C19 H19B 109.0 . . ?
H19A C19 H19B 107.8 . . ?
N21 C20 C25 120.6(4) . . ?
N21 C20 C19 117.8(3) . . ?
C25 C20 C19 121.4(4) . . ?
C22 N21 C20 118.5(3) . . ?
C22 N21 Cu1 116.9(3) . . ?
C20 N21 Cu1 124.6(3) . . ?
N21 C22 C23 122.5(4) . . ?
N21 C22 H22 118.8 . . ?
C23 C22 H22 118.8 . . ?
C24 C23 C22 119.0(4) . . ?
C24 C23 H23 120.5 . . ?
C22 C23 H23 120.5 . . ?
C23 C24 C25 119.4(3) . . ?
C23 C24 H24 120.3 . . ?
C25 C24 H24 120.3 . . ?
C24 C25 C20 119.9(4) . . ?
C24 C25 H25 120.0 . . ?
C20 C25 H25 120.0 . . ?
C12B N11B C15B 106.7(9) . . ?
C12B N11B Cu1 137.5(12) . . ?
C15B N11B Cu1 114.6(9) . . ?
N11B C12B N13B 108.8(10) . . ?
N11B C12B H12B 125.6 . . ?
N13B C12B H12B 125.6 . . ?
C12B N13B C14B 109.4(9) . . ?
C12B N13B H13B 125.3 . . ?
C14B N13B H13B 125.3 . . ?
C15B C14B N13B 105.7(9) . . ?
C15B C14B H14B 127.1 . . ?
N13B C14B H14B 127.1 . . ?
C14B C15B N11B 108.3(9) . . ?
C14B C15B C16B 134.4(11) . . ?
N11B C15B C16B 117.2(9) . . ?
N17B C16B C15B 108.0(9) . . ?
N17B C16B H16C 110.1 . . ?
C15B C16B H16C 110.1 . . ?
N17B C16B H16D 110.1 . . ?
C15B C16B H16D 110.1 . . ?
H16C C16B H16D 108.4 . . ?
C16B N17B C18B 113.8(11) . . ?
C16B N17B Cu1 114.7(10) . . ?
C18B N17B Cu1 119.3(11) . . ?
C16B N17B H17B 101.8 . . ?
C18B N17B H17B 101.8 . . ?
Cu1 N17B H17B 101.8 . . ?
N17B C18B C19B 110.8(12) . . ?
N17B C18B H18C 109.5 . . ?
C19B C18B H18C 109.5 . . ?
N17B C18B H18D 109.5 . . ?
C19B C18B H18D 109.5 . . ?
H18C C18B H18D 108.1 . . ?
C20B C19B C18B 113.7(13) . . ?
C20B C19B H19C 108.8 . . ?
C18B C19B H19C 108.8 . . ?
C20B C19B H19D 108.8 . . ?
C18B C19B H19D 108.8 . . ?
H19C C19B H19D 107.7 . . ?
N21B C20B C25B 119.0(10) . . ?
N21B C20B C19B 117.2(12) . . ?
C25B C20B C19B 121.1(12) . . ?
C22B N21B C20B 119.5(11) . . ?
C22B N21B Cu1 119.6(12) . . ?
C20B N21B Cu1 117.4(9) . . ?
N21B C22B C23B 121.5(11) . . ?
N21B C22B H22B 119.3 . . ?
C23B C22B H22B 119.3 . . ?
C24B C23B C22B 118.8(11) . . ?
C24B C23B H23B 120.6 . . ?
C22B C23B H23B 120.6 . . ?
C23B C24B C25B 120.0(11) . . ?
C23B C24B H24B 120.0 . . ?
C25B C24B H24B 120.0 . . ?
C24B C25B C20B 119.6(11) . . ?
C24B C25B H25B 120.2 . . ?
C20B C25B H25B 120.2 . . ?
O33B Cl31 O34B 119.3(9) . . ?
O35 Cl31 O32 117.1(7) . . ?
O35 Cl31 O33 112.0(6) . . ?
O32 Cl31 O33 110.7(5) . . ?
O33B Cl31 O32B 107.8(7) . . ?
O34B Cl31 O32B 106.9(5) . . ?
O33B Cl31 O35B 111.7(8) . . ?
O34B Cl31 O35B 108.6(8) . . ?
O32B Cl31 O35B 100.8(9) . . ?
O35 Cl31 O34 107.1(5) . . ?
O32 Cl31 O34 105.0(3) . . ?
O33 Cl31 O34 103.7(5) . . ?

loop_
_geom_bond_atom_site_label_1
_geom_bond_atom_site_label_2
_geom_bond_distance
_geom_bond_site_symmetry_2
_geom_bond_publ_flag
Cu1 N11 1.924(4) . ?
Cu1 N21B 1.932(13) . ?
Cu1 N21 1.990(3) . ?
Cu1 N17B 1.992(14) . ?
Cu1 N11B 1.995(15) . ?
Cu1 N17 2.033(3) . ?
Cu1 Cl2 2.2524(7) . ?
N11 C12 1.317(4) . ?
N11 C15 1.382(5) . ?
C12 N13 1.331(5) . ?
C12 H12 0.9300 . ?
N13 C14 1.362(5) . ?
N13 H13 0.8600 . ?
C14 C15 1.352(4) . ?
C14 H14 0.9300 . ?
C15 C16 1.495(5) . ?
C16 N17 1.485(4) . ?
C16 H16A 0.9700 . ?
C16 H16B 0.9700 . ?
N17 C18 1.478(4) . ?
N17 H17 0.9800 . ?
C18 C19 1.527(5) . ?
C18 H18A 0.9700 . ?
C18 H18B 0.9700 . ?
C19 C20 1.496(5) . ?
C19 H19A 0.9700 . ?
C19 H19B 0.9700 . ?
C20 N21 1.352(4) . ?
C20 C25 1.388(4) . ?
N21 C22 1.341(4) . ?
C22 C23 1.377(5) . ?
C22 H22 0.9300 . ?
C23 C24 1.360(6) . ?
C23 H23 0.9300 . ?
C24 C25 1.367(6) . ?
C24 H24 0.9300 . ?
C25 H25 0.9300 . ?
N11B C12B 1.321(9) . ?
N11B C15B 1.380(9) . ?
C12B N13B 1.334(10) . ?
C12B H12B 0.9300 . ?
N13B C14B 1.357(10) . ?
N13B H13B 0.8600 . ?
C14B C15B 1.354(9) . ?
C14B H14B 0.9300 . ?
C15B C16B 1.488(9) . ?
C16B N17B 1.475(9) . ?
C16B H16C 0.9700 . ?
C16B H16D 0.9700 . ?
N17B C18B 1.478(10) . ?
N17B H17B 0.9800 . ?
C18B C19B 1.523(10) . ?
C18B H18C 0.9700 . ?
C18B H18D 0.9700 . ?
C19B C20B 1.495(10) . ?
C19B H19C 0.9700 . ?
C19B H19D 0.9700 . ?
C20B N21B 1.349(9) . ?
C20B C25B 1.396(9) . ?
N21B C22B 1.337(9) . ?
C22B C23B 1.377(9) . ?
C22B H22B 0.9300 . ?
C23B C24B 1.356(10) . ?
C23B H23B 0.9300 . ?
C24B C25B 1.366(10) . ?
C24B H24B 0.9300 . ?
C25B H25B 0.9300 . ?
Cl31 O33B 1.323(11) . ?
Cl31 O35 1.345(7) . ?
Cl31 O34B 1.366(7) . ?
Cl31 O32 1.370(6) . ?
Cl31 O33 1.445(7) . ?
Cl31 O32B 1.467(8) . ?
Cl31 O35B 1.487(13) . ?
Cl31 O34 1.512(5) . ?

loop_
_geom_torsion_atom_site_label_1
_geom_torsion_atom_site_label_2
_geom_torsion_atom_site_label_3
_geom_torsion_atom_site_label_4
_geom_torsion
_geom_torsion_site_symmetry_1
_geom_torsion_site_symmetry_2
_geom_torsion_site_symmetry_3
_geom_torsion_site_symmetry_4
_geom_torsion_publ_flag
C15 N11 C12 N13 1.7(12) . . . . ?
Cu1 N11 C12 N13 173.9(10) . . . . ?
N11 C12 N13 C14 -0.8(12) . . . . ?
C12 N13 C14 C15 -0.5(10) . . . . ?
N13 C14 C15 N11 1.5(9) . . . . ?
N13 C14 C15 C16 -179.4(8) . . . . ?
C12 N11 C15 C14 -1.9(11) . . . . ?
Cu1 N11 C15 C14 -176.2(6) . . . . ?
C12 N11 C15 C16 178.8(8) . . . . ?
Cu1 N11 C15 C16 4.5(10) . . . . ?
C14 C15 C16 N17 -159.2(8) . . . . ?
N11 C15 C16 N17 19.8(8) . . . . ?
C15 C16 N17 C18 -167.5(5) . . . . ?
C15 C16 N17 Cu1 -33.5(5) . . . . ?
C16 N17 C18 C19 174.3(4) . . . . ?
Cu1 N17 C18 C19 44.6(7) . . . . ?
N17 C18 C19 C20 -78.2(6) . . . . ?
C18 C19 C20 N21 52.3(7) . . . . ?
C18 C19 C20 C25 -123.4(7) . . . . ?
C25 C20 N21 C22 -0.7(11) . . . . ?
C19 C20 N21 C22 -176.4(6) . . . . ?
C25 C20 N21 Cu1 179.4(6) . . . . ?
C19 C20 N21 Cu1 3.7(9) . . . . ?
C20 N21 C22 C23 1.0(11) . . . . ?
Cu1 N21 C22 C23 -179.0(6) . . . . ?
N21 C22 C23 C24 -1.4(12) . . . . ?
C22 C23 C24 C25 1.3(12) . . . . ?
C23 C24 C25 C20 -1.0(12) . . . . ?
N21 C20 C25 C24 0.7(12) . . . . ?
C19 C20 C25 C24 176.2(7) . . . . ?
C15B N11B C12B N13B -10(5) . . . . ?
Cu1 N11B C12B N13B -176(4) . . . . ?
N11B C12B N13B C14B 7(5) . . . . ?
C12B N13B C14B C15B -1(4) . . . . ?
N13B C14B C15B N11B -5(4) . . . . ?
N13B C14B C15B C16B 178(4) . . . . ?
C12B N11B C15B C14B 10(5) . . . . ?
Cu1 N11B C15B C14B 179(3) . . . . ?
C12B N11B C15B C16B -173(3) . . . . ?
Cu1 N11B C15B C16B -3(5) . . . . ?
C14B C15B C16B N17B 165(4) . . . . ?
N11B C15B C16B N17B -12(4) . . . . ?
C15B C16B N17B C18B 164(2) . . . . ?
C15B C16B N17B Cu1 22(3) . . . . ?
C16B N17B C18B C19B -147(2) . . . . ?
Cu1 N17B C18B C19B -6(3) . . . . ?
N17B C18B C19B C20B -53(2) . . . . ?
C18B C19B C20B N21B 76(3) . . . . ?
C18B C19B C20B C25B -123(3) . . . . ?
C25B C20B N21B C22B 15(5) . . . . ?
C19B C20B N21B C22B 177(2) . . . . ?
C25B C20B N21B Cu1 174(3) . . . . ?
C19B C20B N21B Cu1 -24(3) . . . . ?
C20B N21B C22B C23B -13(4) . . . . ?
Cu1 N21B C22B C23B -172(2) . . . . ?
N21B C22B C23B C24B 5(5) . . . . ?
C22B C23B C24B C25B 1(5) . . . . ?
C23B C24B C25B C20B 2(6) . . . . ?
N21B C20B C25B C24B -9(5) . . . . ?
C19B C20B C25B C24B -170(3) . . . . ?
